data_7251164
loop_
_publ_author_name
'Yamada, Shinji'
'Akazawa, Rika'
'Chida, Moemi'

_publ_section_title
;
 Supramolecular dual-synthon in cocrystals of 1-azaanthracene and
 naphthols: cooperation between hydrogen bonds and cation--\p interactions
;
_journal_issue 46
_journal_name_full CrystEngComm
_journal_page_first 7491
_journal_page_last 7497
_journal_paper_doi 10.1039/D5CE01015B
_journal_volume 27
_journal_year 2025
_chemical_formula_moiety 'C10 H8 O2, 2(C13 H9 N)'
_chemical_formula_sum 'C36 H26 N2 O2'
_chemical_formula_weight 518.61
_space_group_crystal_system monoclinic
_space_group_IT_number 14
_space_group_name_Hall '-P 2ybc'
_space_group_name_H-M_alt 'P 1 21/c 1'
_atom_sites_solution_hydrogens geom
_atom_sites_solution_primary direct
_atom_sites_solution_secondary difmap
_audit_update_record
;
2025-10-28 deposited with the CCDC.	2025-10-30 downloaded from the CCDC.
;
_cell_angle_alpha 90.0000
_cell_angle_beta 102.687(2)
_cell_angle_gamma 90.0000
_cell_formula_units_Z 2
_cell_length_a 13.8579(5)
_cell_length_b 10.9972(5)
_cell_length_c 8.7947(4)
_cell_measurement_reflns_used 4604
_cell_measurement_temperature 123
_cell_measurement_theta_max 68.17
_cell_measurement_theta_min 3.27
_cell_volume 1307.57(10)
_computing_cell_refinement 'RAPID AUTO'
_computing_data_collection 'RAPID AUTO (Rigaku, ????)'
_computing_data_reduction 'RAPID AUTO'
_computing_molecular_graphics 'CrystalStructure 4.2.1'
_computing_publication_material 'CrystalStructure 4.2.1 (Rigaku, 2016)'
_computing_structure_refinement 'SHELXL Version 2014/7 (Sheldrick, 2008)'
_computing_structure_solution 'SHELXT Version 2014/5 (Sheldrick, 2014)'
_diffrn_ambient_temperature 123
_diffrn_detector_area_resol_mean 10.000
_diffrn_measured_fraction_theta_full 0.983
_diffrn_measured_fraction_theta_max 0.982
_diffrn_measurement_device_type 'Rigaku R-AXIS RAPID'
_diffrn_measurement_method \w
_diffrn_radiation_type 'Cu K\a'
_diffrn_radiation_wavelength 1.54187
_diffrn_reflns_av_R_equivalents 0.0305
_diffrn_reflns_Laue_measured_fraction_full 0.983
_diffrn_reflns_Laue_measured_fraction_max 0.982
_diffrn_reflns_limit_h_max 16
_diffrn_reflns_limit_h_min -16
_diffrn_reflns_limit_k_max 12
_diffrn_reflns_limit_k_min -12
_diffrn_reflns_limit_l_max 10
_diffrn_reflns_limit_l_min -10
_diffrn_reflns_number 20986
_diffrn_reflns_point_group_measured_fraction_full 0.983
_diffrn_reflns_point_group_measured_fraction_max 0.982
_diffrn_reflns_theta_full 67.687
_diffrn_reflns_theta_max 68.232
_diffrn_standards_number 0
_exptl_absorpt_coefficient_mu 0.644
_exptl_absorpt_correction_T_max 0.950
_exptl_absorpt_correction_T_min 0.779
_exptl_absorpt_correction_type multi-scan
_exptl_absorpt_process_details 'ABSCOR (Rigaku, 1995)'
_exptl_crystal_colour colorless
_exptl_crystal_density_diffrn 1.317
_exptl_crystal_density_method 'not measured'
_exptl_crystal_description platelet
_exptl_crystal_F_000 544.00
_exptl_crystal_size_max 0.250
_exptl_crystal_size_mid 0.200
_exptl_crystal_size_min 0.080
_refine_diff_density_max 1.38
_refine_diff_density_min -0.40
_refine_ls_extinction_method none
_refine_ls_goodness_of_fit_ref 1.117
_refine_ls_hydrogen_treatment constr
_refine_ls_number_parameters 182
_refine_ls_number_reflns 2352
_refine_ls_number_restraints 0
_refine_ls_R_factor_all 0.1129
_refine_ls_R_factor_gt 0.0984
_refine_ls_shift/su_max 0.001
_refine_ls_structure_factor_coef Fsqd
_refine_ls_weighting_details 'w = 1/[\s^2^(Fo^2^)+(0.1592P)^2^+1.3295P] where P=(Fo^2^+2Fc^2^)/3'
_refine_ls_weighting_scheme calc
_refine_ls_wR_factor_gt 0.2816
_refine_ls_wR_factor_ref 0.2970
_reflns_Friedel_coverage 0.000
_reflns_number_gt 1810
_reflns_number_total 2352
_reflns_threshold_expression F^2^>2.0\s(F^2^)
_cod_data_source_file d5ce01015b2.cif
_cod_data_source_block compound-3A
_cod_depositor_comments 'Adding full bibliography for 7251160--7251164.cif.'
_cod_database_code 7251164

loop_
_space_group_symop_id
_space_group_symop_operation_xyz
1 +X,+Y,+Z
2 -X,1/2+Y,1/2-Z
3 -X,-Y,-Z
4 +X,-1/2-Y,-1/2+Z

loop_
_atom_site_label
_atom_site_type_symbol
_atom_site_fract_x
_atom_site_fract_y
_atom_site_fract_z
_atom_site_U_iso_or_equiv
_atom_site_adp_type
_atom_site_occupancy
_atom_site_site_symmetry_order
_atom_site_calc_flag
_atom_site_refinement_flags_posn
_atom_site_refinement_flags_adp
_atom_site_refinement_flags_occupancy
_atom_site_disorder_assembly
_atom_site_disorder_group
O1 O 0.17212(19) 0.3645(3) 0.7519(3) 0.0592(8) Uani 1 1 d . . . . .
H1 H 0.1822 0.4208 0.6927 0.071 Uiso 1 1 calc R U . . .
N2 N 0.2246(2) 0.5218(3) 0.5439(4) 0.0541(8) Uani 1 1 d . . . . .
C3 C 0.5206(2) 0.6384(3) 0.6225(4) 0.0422(8) Uani 1 1 d . . . . .
C4 C 0.4899(2) 0.5500(3) 0.7217(3) 0.0396(8) Uani 1 1 d . . . . .
C5 C 0.3220(2) 0.5605(3) 0.5670(4) 0.0433(8) Uani 1 1 d . . . . .
C6 C 0.3906(2) 0.5130(3) 0.6926(3) 0.0408(8) Uani 1 1 d . . . . .
H6 H 0.3701 0.4551 0.7592 0.049 Uiso 1 1 calc R U . . .
C7 C 0.3525(3) 0.6465(3) 0.4650(4) 0.0464(9) Uani 1 1 d . . . . .
C8 C 0.4512(3) 0.6832(3) 0.4953(4) 0.0471(8) Uani 1 1 d . . . . .
H8 H 0.4717 0.7402 0.4275 0.056 Uiso 1 1 calc R U . . .
C9 C 0.5622(2) 0.5018(3) 0.8493(4) 0.0441(8) Uani 1 1 d . . . . .
H9 H 0.5434 0.4418 0.9148 0.053 Uiso 1 1 calc R U . . .
C10 C 0.6218(3) 0.6759(3) 0.6570(4) 0.0505(9) Uani 1 1 d . . . . .
H10 H 0.6435 0.7342 0.5921 0.061 Uiso 1 1 calc R U . . .
C11 C 0.6871(3) 0.6298(4) 0.7805(4) 0.0550(10) Uani 1 1 d . . . . .
H11 H 0.7537 0.6574 0.8026 0.066 Uiso 1 1 calc R U . . .
C12 C 0.1108(2) 0.4045(4) 0.8415(4) 0.0605(11) Uani 1 1 d . . . . .
C13 C -0.0091(3) 0.4524(4) 1.0462(4) 0.0577(10) Uani 1 1 d . . . . .
C14 C 0.6576(3) 0.5409(4) 0.8776(4) 0.0531(10) Uani 1 1 d . . . . .
H14 H 0.7047 0.5084 0.9630 0.064 Uiso 1 1 calc R U . . .
C15 C 0.2794(3) 0.6884(4) 0.3363(4) 0.0580(10) Uani 1 1 d . . . . .
H15 H 0.2966 0.7454 0.2654 0.070 Uiso 1 1 calc R U . . .
C16 C 0.1857(3) 0.6475(4) 0.3145(5) 0.0698(12) Uani 1 1 d . . . . .
H16 H 0.1368 0.6742 0.2274 0.084 Uiso 1 1 calc R U . . .
C17 C 0.1608(3) 0.5644(4) 0.4228(5) 0.0630(11) Uani 1 1 d . . . . .
H17 H 0.0941 0.5379 0.4068 0.076 Uiso 1 1 calc R U . . .
C18 C 0.0855(3) 0.3119(5) 0.9467(4) 0.0698(13) Uani 1 1 d . . . . .
H18 H 0.1115 0.2321 0.9451 0.084 Uiso 1 1 calc R U . . .
C19 C 0.0761(3) 0.5151(4) 0.8447(5) 0.0666(12) Uani 1 1 d . . . . .
H19 H 0.0931 0.5756 0.7780 0.080 Uiso 1 1 calc R U . . .
C20 C 0.0260(3) 0.3374(4) 1.0462(5) 0.0657(11) Uani 1 1 d . . . . .
H20 H 0.0096 0.2769 1.1134 0.079 Uiso 1 1 calc R U . . .

loop_
_atom_site_aniso_label
_atom_site_aniso_U_11
_atom_site_aniso_U_22
_atom_site_aniso_U_33
_atom_site_aniso_U_23
_atom_site_aniso_U_13
_atom_site_aniso_U_12
O1 0.0519(15) 0.0676(18) 0.0625(17) -0.0085(13) 0.0220(12) 0.0018(12)
N2 0.0387(15) 0.063(2) 0.0565(18) -0.0039(14) 0.0023(13) 0.0018(13)
C3 0.0478(18) 0.0408(18) 0.0390(16) -0.0073(13) 0.0114(14) -0.0059(13)
C4 0.0395(16) 0.0435(18) 0.0350(16) -0.0080(13) 0.0067(13) -0.0014(13)
C5 0.0419(17) 0.0452(19) 0.0405(17) -0.0069(13) 0.0040(13) 0.0024(14)
C6 0.0399(17) 0.0451(18) 0.0363(16) -0.0013(13) 0.0061(13) -0.0030(13)
C7 0.053(2) 0.0459(19) 0.0381(17) -0.0042(14) 0.0056(14) 0.0028(15)
C8 0.058(2) 0.0429(19) 0.0415(17) 0.0005(14) 0.0133(15) -0.0033(15)
C9 0.0434(17) 0.0511(19) 0.0359(16) -0.0019(14) 0.0048(13) -0.0029(14)
C10 0.054(2) 0.050(2) 0.0497(19) -0.0104(16) 0.0156(16) -0.0135(16)
C11 0.0441(19) 0.064(2) 0.056(2) -0.0182(18) 0.0111(16) -0.0151(16)
C12 0.0328(17) 0.089(3) 0.057(2) -0.025(2) 0.0043(15) -0.0020(18)
C13 0.050(2) 0.053(2) 0.056(2) 0.0062(16) -0.0182(16) -0.0096(17)
C14 0.0420(18) 0.069(2) 0.0430(18) -0.0106(16) -0.0008(14) -0.0011(16)
C15 0.071(3) 0.052(2) 0.0459(19) 0.0051(16) 0.0029(17) 0.0130(19)
C16 0.064(3) 0.076(3) 0.056(2) -0.005(2) -0.0138(19) 0.021(2)
C17 0.045(2) 0.075(3) 0.061(2) -0.009(2) -0.0053(17) 0.0082(18)
C18 0.0416(19) 0.114(4) 0.052(2) -0.013(2) 0.0070(16) -0.009(2)
C19 0.042(2) 0.084(3) 0.068(3) -0.022(2) 0.0008(17) 0.0031(19)
C20 0.057(2) 0.074(3) 0.061(2) 0.001(2) 0.0023(18) -0.004(2)

loop_
_atom_type_symbol
_atom_type_description
_atom_type_scat_dispersion_real
_atom_type_scat_dispersion_imag
_atom_type_scat_source
C C 0.0181 0.0091
;
International Tables for Crystallography
(Vol. C, Tables 4.2.6.8 and 6.1.1.4)
;
H H 0.0000 0.0000
;
International Tables for Crystallography
(Vol. C, Table 6.1.1.4)
;
O O 0.0492 0.0322
;
International Tables for Crystallography
(Vol. C, Tables 4.2.6.8 and 6.1.1.4)
;
N N 0.0311 0.0180
;
International Tables for Crystallography
(Vol. C, Tables 4.2.6.8 and 6.1.1.4)
;

loop_
_geom_angle_atom_site_label_1
_geom_angle_atom_site_label_2
_geom_angle_atom_site_label_3
_geom_angle
_geom_angle_site_symmetry_1
_geom_angle_site_symmetry_3
_geom_angle_publ_flag
C12 O1 H1 109.5 . . ?
C17 N2 C5 118.0(4) . . ?
C8 C3 C10 122.7(3) . . ?
C8 C3 C4 118.9(3) . . ?
C10 C3 C4 118.4(3) . . ?
C6 C4 C9 121.7(3) . . ?
C6 C4 C3 119.8(3) . . ?
C9 C4 C3 118.5(3) . . ?
N2 C5 C6 118.3(3) . . ?
N2 C5 C7 121.6(3) . . ?
C6 C5 C7 120.1(3) . . ?
C5 C6 C4 120.5(3) . . ?
C5 C6 H6 119.8 . . ?
C4 C6 H6 119.8 . . ?
C8 C7 C15 123.8(3) . . ?
C8 C7 C5 119.0(3) . . ?
C15 C7 C5 117.2(3) . . ?
C7 C8 C3 121.7(3) . . ?
C7 C8 H8 119.1 . . ?
C3 C8 H8 119.1 . . ?
C14 C9 C4 120.8(3) . . ?
C14 C9 H9 119.6 . . ?
C4 C9 H9 119.6 . . ?
C11 C10 C3 121.0(3) . . ?
C11 C10 H10 119.5 . . ?
C3 C10 H10 119.5 . . ?
C10 C11 C14 120.9(3) . . ?
C10 C11 H11 119.6 . . ?
C14 C11 H11 119.6 . . ?
C19 C12 O1 126.5(4) . . ?
C19 C12 C18 119.4(4) . . ?
O1 C12 C18 114.1(4) . . ?
C20 C13 C13 126.5(6) . 3_567 ?
C20 C13 C19 119.3(4) . 3_567 ?
C13 C13 C19 114.2(5) 3_567 3_567 ?
C9 C14 C11 120.4(3) . . ?
C9 C14 H14 119.8 . . ?
C11 C14 H14 119.8 . . ?
C16 C15 C7 120.1(4) . . ?
C16 C15 H15 119.9 . . ?
C7 C15 H15 119.9 . . ?
C15 C16 C17 119.3(4) . . ?
C15 C16 H16 120.4 . . ?
C17 C16 H16 120.4 . . ?
N2 C17 C16 123.8(4) . . ?
N2 C17 H17 118.1 . . ?
C16 C17 H17 118.1 . . ?
C20 C18 C12 121.7(5) . . ?
C20 C18 H18 119.1 . . ?
C12 C18 H18 119.1 . . ?
C12 C19 C13 120.7(4) . 3_567 ?
C12 C19 H19 119.6 . . ?
C13 C19 H19 119.6 3_567 . ?
C13 C20 C18 117.5(5) . . ?
C13 C20 H20 121.2 . . ?
C18 C20 H20 121.2 . . ?

loop_
_geom_bond_atom_site_label_1
_geom_bond_atom_site_label_2
_geom_bond_distance
_geom_bond_site_symmetry_2
_geom_bond_publ_flag
O1 C12 1.353(4) . ?
O1 H1 0.8400 . ?
N2 C17 1.312(5) . ?
N2 C5 1.387(4) . ?
C3 C8 1.395(5) . ?
C3 C10 1.429(5) . ?
C3 C4 1.432(5) . ?
C4 C6 1.403(4) . ?
C4 C9 1.432(4) . ?
C5 C6 1.392(5) . ?
C5 C7 1.430(5) . ?
C6 H6 0.9500 . ?
C7 C8 1.394(5) . ?
C7 C15 1.420(5) . ?
C8 H8 0.9500 . ?
C9 C14 1.359(5) . ?
C9 H9 0.9500 . ?
C10 C11 1.350(5) . ?
C10 H10 0.9500 . ?
C11 C14 1.416(5) . ?
C11 H11 0.9500 . ?
C12 C19 1.311(6) . ?
C12 C18 1.469(7) . ?
C13 C20 1.355(6) . ?
C13 C13 1.383(8) 3_567 ?
C13 C19 1.517(6) 3_567 ?
C14 H14 0.9500 . ?
C15 C16 1.348(6) . ?
C15 H15 0.9500 . ?
C16 C17 1.417(7) . ?
C16 H16 0.9500 . ?
C17 H17 0.9500 . ?
C18 C20 1.357(6) . ?
C18 H18 0.9500 . ?
C19 C13 1.517(6) 3_567 ?
C19 H19 0.9500 . ?
C20 H20 0.9500 . ?

loop_
_geom_hbond_atom_site_label_D
_geom_hbond_atom_site_label_H
_geom_hbond_atom_site_label_A
_geom_hbond_site_symmetry_D
_geom_hbond_site_symmetry_H
_geom_hbond_site_symmetry_A
_geom_hbond_distance_DA
_geom_hbond_distance_DH
_geom_hbond_distance_HA
_geom_hbond_angle_DHA
_geom_hbond_publ_flag
O1 H1 N2 . . . 2.729(4) 0.840 1.905 166.8 no

loop_
_geom_torsion_atom_site_label_1
_geom_torsion_atom_site_label_2
_geom_torsion_atom_site_label_3
_geom_torsion_atom_site_label_4
_geom_torsion
_geom_torsion_site_symmetry_1
_geom_torsion_site_symmetry_2
_geom_torsion_site_symmetry_3
_geom_torsion_site_symmetry_4
_geom_torsion_publ_flag
C8 C3 C4 C6 -2.0(5) . . . . ?
C10 C3 C4 C6 178.8(3) . . . . ?
C8 C3 C4 C9 178.1(3) . . . . ?
C10 C3 C4 C9 -1.1(4) . . . . ?
C17 N2 C5 C6 -178.2(3) . . . . ?
C17 N2 C5 C7 1.6(5) . . . . ?
N2 C5 C6 C4 -179.4(3) . . . . ?
C7 C5 C6 C4 0.8(5) . . . . ?
C9 C4 C6 C5 -179.4(3) . . . . ?
C3 C4 C6 C5 0.7(5) . . . . ?
N2 C5 C7 C8 179.2(3) . . . . ?
C6 C5 C7 C8 -1.1(5) . . . . ?
N2 C5 C7 C15 -1.7(5) . . . . ?
C6 C5 C7 C15 178.1(3) . . . . ?
C15 C7 C8 C3 -179.3(3) . . . . ?
C5 C7 C8 C3 -0.2(5) . . . . ?
C10 C3 C8 C7 -179.1(3) . . . . ?
C4 C3 C8 C7 1.7(5) . . . . ?
C6 C4 C9 C14 -178.5(3) . . . . ?
C3 C4 C9 C14 1.4(5) . . . . ?
C8 C3 C10 C11 -179.4(3) . . . . ?
C4 C3 C10 C11 -0.3(5) . . . . ?
C3 C10 C11 C14 1.3(6) . . . . ?
C4 C9 C14 C11 -0.3(5) . . . . ?
C10 C11 C14 C9 -1.0(6) . . . . ?
C8 C7 C15 C16 179.4(3) . . . . ?
C5 C7 C15 C16 0.2(5) . . . . ?
C7 C15 C16 C17 1.2(6) . . . . ?
C5 N2 C17 C16 0.0(6) . . . . ?
C15 C16 C17 N2 -1.4(7) . . . . ?
C19 C12 C18 C20 0.8(6) . . . . ?
O1 C12 C18 C20 179.0(3) . . . . ?
O1 C12 C19 C13 -178.9(3) . . . 3_567 ?
C18 C12 C19 C13 -1.0(5) . . . 3_567 ?
C13 C13 C20 C18 0.4(7) 3_567 . . . ?
C19 C13 C20 C18 179.9(3) 3_567 . . . ?
C12 C18 C20 C13 -0.5(6) . . . . ?
